data_4504231
loop_
_publ_author_name
'Li, Xiang-Ping'
'Pan, Mei'
'Zheng, Sheng-Run'
'Liu, Yong-Ru'
'He, Qi-Ting'
'Kang, Bei-Sheng'
'Su, Cheng-Yong'

_publ_section_title
;
 Dimension Increase via Hydrogen Bonding and Weak Coordination
 Interactions from Simple Complexes of 2-(Pyridyl)benzimidazole Ligands
;
_journal_issue 12
_journal_name_full 'Crystal Growth &amp; Design'
_journal_page_first 2481
_journal_paper_doi 10.1021/cg070080j
_journal_volume 7
_journal_year 2007
_chemical_formula_sum 'C12 H17 Co0.5 N4 O7'
_chemical_formula_weight 358.76
_chemical_name_systematic
; 
 ? 
;
_space_group_IT_number 2
_symmetry_cell_setting triclinic
_symmetry_space_group_name_Hall '-P 1'
_symmetry_space_group_name_H-M 'P -1'
_atom_sites_solution_hydrogens geom
_atom_sites_solution_primary direct
_atom_sites_solution_secondary difmap
_audit_creation_method SHELXL-97
_cell_angle_alpha 86.299(4)
_cell_angle_beta 71.545(4)
_cell_angle_gamma 81.353(4)
_cell_formula_units_Z 2
_cell_length_a 7.6579(16)
_cell_length_b 9.948(2)
_cell_length_c 11.140(2)
_cell_measurement_temperature 293(2)
_cell_volume 795.7(3)
_computing_structure_refinement 'SHELXL-97 (Sheldrick, 1997)'
_computing_structure_solution 'SHELXS-97 (Sheldrick, 1990)'
_diffrn_ambient_temperature 293(2)
_diffrn_measured_fraction_theta_full 0.973
_diffrn_measured_fraction_theta_max 0.973
_diffrn_measurement_device_type Smart
_diffrn_radiation_monochromator graphite
_diffrn_radiation_source 'fine-focus sealed tube'
_diffrn_radiation_type MoK\a
_diffrn_radiation_wavelength 0.71073
_diffrn_reflns_av_R_equivalents 0.0160
_diffrn_reflns_av_sigmaI/netI 0.0360
_diffrn_reflns_limit_h_max 9
_diffrn_reflns_limit_h_min -7
_diffrn_reflns_limit_k_max 12
_diffrn_reflns_limit_k_min -12
_diffrn_reflns_limit_l_max 14
_diffrn_reflns_limit_l_min -8
_diffrn_reflns_number 4835
_diffrn_reflns_theta_full 27.04
_diffrn_reflns_theta_max 27.04
_diffrn_reflns_theta_min 1.93
_exptl_absorpt_coefficient_mu 0.618
_exptl_absorpt_correction_T_max 0.8760
_exptl_absorpt_correction_T_min 0.7945
_exptl_absorpt_correction_type multi-scan
_exptl_absorpt_process_details 'SADABS (Bruker 1997)'
_exptl_crystal_colour Red
_exptl_crystal_density_diffrn 1.497
_exptl_crystal_density_method 'not measured'
_exptl_crystal_description Block
_exptl_crystal_F_000 373
_exptl_crystal_size_max 0.39
_exptl_crystal_size_mid 0.27
_exptl_crystal_size_min 0.22
_refine_diff_density_max 1.015
_refine_diff_density_min -0.494
_refine_diff_density_rms 0.068
_refine_ls_extinction_method none
_refine_ls_goodness_of_fit_ref 1.068
_refine_ls_hydrogen_treatment mixed
_refine_ls_matrix_type full
_refine_ls_number_parameters 236
_refine_ls_number_reflns 3392
_refine_ls_number_restraints 2
_refine_ls_restrained_S_all 1.068
_refine_ls_R_factor_all 0.0695
_refine_ls_R_factor_gt 0.0504
_refine_ls_shift/su_max 0.004
_refine_ls_shift/su_mean 0.000
_refine_ls_structure_factor_coef Fsqd
_refine_ls_weighting_details 'calc w=1/[\s^2^(Fo^2^)+(0.0770P)^2^+0.3315P] where P=(Fo^2^+2Fc^2^)/3'
_refine_ls_weighting_scheme calc
_refine_ls_wR_factor_gt 0.1296
_refine_ls_wR_factor_ref 0.1444
_reflns_number_gt 2605
_reflns_number_total 3392
_reflns_threshold_expression >2sigma(I)
_cod_data_source_file cg070080j-file003.cif
_cod_data_source_block 7
_cod_depositor_comments
;
The following automatic conversions were performed:

'_symmetry_cell_setting' value 'Triclinic' changed to 'triclinic'
according to /home/saulius/struct/CIF-dictionaries/cif_core.dic
dictionary named 'cif_core.dic' version 2.4.1 from 2010-06-29.

Automatic conversion script
Id: cif_fix_values 1715 2011-07-08 13:25:40Z adriana 
;
_cod_original_cell_volume 795.8(3)
_cod_original_sg_symbol_H-M P-1
_cod_original_formula_sum 'C12 H17 Co0.50 N4 O7'
_cod_database_code 4504231

loop_
_symmetry_equiv_pos_as_xyz
'x, y, z'
'-x, -y, -z'

loop_
_atom_site_label
_atom_site_type_symbol
_atom_site_fract_x
_atom_site_fract_y
_atom_site_fract_z
_atom_site_U_iso_or_equiv
_atom_site_adp_type
_atom_site_occupancy
_atom_site_symmetry_multiplicity
_atom_site_calc_flag
_atom_site_refinement_flags
Co1 Co 0.0000 0.0000 0.0000 0.0374(2) Uani 1 2 d S
O4 O -0.0011(4) 0.2067(2) 0.0119(2) 0.0545(6) Uani 1 1 d .
H4C H -0.0889 0.2483 -0.0081 0.082 Uiso 1 1 calc R
O5 O 0.2776(3) -0.0395(3) -0.0094(2) 0.0563(6) Uani 1 1 d .
H5C H 0.3406 -0.0026 -0.0730 0.084 Uiso 1 1 calc R
N1 N 0.0858(3) 0.0173(2) -0.2052(2) 0.0402(5) Uani 1 1 d .
N4 N 0.3050(4) 0.2904(3) 0.1684(3) 0.0543(7) Uani 1 1 d .
O3 O 0.2535(5) 0.3345(3) 0.0773(3) 0.0856(9) Uani 1 1 d .
C5 C 0.2083(4) -0.0794(3) -0.2749(3) 0.0404(6) Uani 1 1 d .
H5A H 0.2547 -0.1533 -0.2331 0.048 Uiso 1 1 calc R
O2 O 0.4417(4) 0.3304(4) 0.1821(3) 0.0899(10) Uani 1 1 d .
C6 C 0.4076(4) -0.1840(3) -0.4788(2) 0.0398(6) Uani 1 1 d .
C1 C 0.0177(4) 0.1225(3) -0.2660(3) 0.0435(7) Uani 1 1 d .
H1A H -0.0678 0.1910 -0.2185 0.052 Uiso 1 1 calc R
C3 C 0.1966(4) 0.0339(3) -0.4669(3) 0.0467(7) Uani 1 1 d .
H3A H 0.2333 0.0399 -0.5548 0.056 Uiso 1 1 calc R
C4 C 0.2708(4) -0.0765(3) -0.4062(2) 0.0386(6) Uani 1 1 d .
O1 O 0.2186(4) 0.2112(3) 0.2448(3) 0.0821(8) Uani 1 1 d .
C2 C 0.0694(5) 0.1333(3) -0.3961(3) 0.0483(7) Uani 1 1 d .
H2A H 0.0185 0.2072 -0.4353 0.058 Uiso 1 1 calc R
N2 N 0.5124(3) -0.2776(3) -0.4265(2) 0.0445(6) Uani 1 1 d .
H2B H 0.5087 -0.2828 -0.3484 0.053 Uiso 1 1 calc R
N3 N 0.4453(4) -0.2023(3) -0.6008(2) 0.0461(6) Uani 1 1 d .
C12 C 0.6250(4) -0.3623(3) -0.5209(3) 0.0466(7) Uani 1 1 d .
C7 C 0.5814(4) -0.3147(3) -0.6293(3) 0.0484(7) Uani 1 1 d .
C11 C 0.7592(5) -0.4744(4) -0.5200(4) 0.0616(9) Uani 1 1 d .
H11A H 0.7864 -0.5057 -0.4465 0.074 Uiso 1 1 calc R
C8 C 0.6719(6) -0.3794(4) -0.7442(3) 0.0683(10) Uani 1 1 d .
H8A H 0.6437 -0.3497 -0.8176 0.082 Uiso 1 1 calc R
C10 C 0.8480(5) -0.5352(4) -0.6349(4) 0.0758(12) Uani 1 1 d .
H10A H 0.9397 -0.6093 -0.6396 0.091 Uiso 1 1 calc R
C9 C 0.8054(6) -0.4894(4) -0.7442(4) 0.0779(12) Uani 1 1 d .
H9A H 0.8687 -0.5343 -0.8196 0.094 Uiso 1 1 calc R
O6 O -0.2690(5) 0.3734(4) -0.0485(4) 0.0925(11) Uani 1 1 d .
O7 O 0.4236(4) -0.0469(3) 0.1876(2) 0.0748(8) Uani 1 1 d D
H4B H 0.076(5) 0.234(4) 0.028(4) 0.064(13) Uiso 1 1 d .
H5B H 0.314(5) -0.052(4) 0.044(4) 0.059(12) Uiso 1 1 d .
H62 H -0.279(7) 0.447(5) -0.062(5) 0.087(17) Uiso 1 1 d .
H61 H -0.362(7) 0.359(5) 0.012(5) 0.104 Uiso 1 1 d .
H71 H 0.431(6) -0.085(4) 0.257(3) 0.077(13) Uiso 1 1 d D
H72 H 0.316(3) -0.008(4) 0.206(4) 0.093 Uiso 1 1 d D

loop_
_atom_site_aniso_label
_atom_site_aniso_U_11
_atom_site_aniso_U_22
_atom_site_aniso_U_33
_atom_site_aniso_U_23
_atom_site_aniso_U_13
_atom_site_aniso_U_12
Co1 0.0373(3) 0.0471(3) 0.0272(3) 0.0009(2) -0.0097(2) -0.0061(2)
O4 0.0640(15) 0.0492(13) 0.0582(14) -0.0017(10) -0.0288(12) -0.0104(11)
O5 0.0421(12) 0.0929(19) 0.0353(12) 0.0133(12) -0.0153(10) -0.0122(11)
N1 0.0423(13) 0.0486(13) 0.0291(11) 0.0019(10) -0.0103(10) -0.0069(10)
N4 0.0646(18) 0.0546(16) 0.0425(15) 0.0005(12) -0.0192(13) 0.0007(14)
O3 0.117(2) 0.090(2) 0.0789(19) 0.0252(16) -0.0648(18) -0.0400(18)
C5 0.0420(15) 0.0456(15) 0.0318(14) 0.0047(11) -0.0107(11) -0.0047(12)
O2 0.083(2) 0.142(3) 0.0605(17) 0.0251(17) -0.0394(15) -0.037(2)
C6 0.0418(15) 0.0495(16) 0.0283(13) 0.0047(11) -0.0101(11) -0.0117(12)
C1 0.0428(16) 0.0469(16) 0.0382(15) 0.0018(12) -0.0105(12) -0.0036(13)
C3 0.0548(18) 0.0575(18) 0.0287(14) 0.0058(12) -0.0136(13) -0.0120(15)
C4 0.0385(14) 0.0488(16) 0.0305(13) 0.0003(11) -0.0120(11) -0.0100(12)
O1 0.090(2) 0.0720(17) 0.0720(18) 0.0155(14) -0.0108(15) -0.0106(15)
C2 0.0557(18) 0.0476(17) 0.0427(16) 0.0100(13) -0.0197(14) -0.0057(14)
N2 0.0458(14) 0.0577(15) 0.0290(12) 0.0022(10) -0.0114(10) -0.0059(12)
N3 0.0549(15) 0.0550(15) 0.0270(11) 0.0018(10) -0.0106(10) -0.0091(12)
C12 0.0440(16) 0.0540(17) 0.0390(16) 0.0002(13) -0.0074(12) -0.0100(14)
C7 0.0494(17) 0.0560(18) 0.0362(15) -0.0038(13) -0.0065(13) -0.0099(14)
C11 0.0509(19) 0.064(2) 0.066(2) 0.0030(17) -0.0147(16) -0.0057(16)
C8 0.075(3) 0.082(3) 0.0407(18) -0.0115(17) -0.0044(17) -0.013(2)
C10 0.053(2) 0.069(2) 0.089(3) -0.019(2) -0.001(2) 0.0013(18)
C9 0.074(3) 0.081(3) 0.062(3) -0.026(2) 0.006(2) -0.006(2)
O6 0.084(2) 0.066(2) 0.103(3) 0.0242(18) -0.0099(17) 0.0102(18)
O7 0.0582(15) 0.121(2) 0.0432(14) 0.0302(15) -0.0167(12) -0.0187(16)

loop_
_atom_type_symbol
_atom_type_description
_atom_type_scat_dispersion_real
_atom_type_scat_dispersion_imag
_atom_type_scat_source
C C 0.0033 0.0016 'International Tables Vol C Tables 4.2.6.8 and 6.1.1.4'
H H 0.0000 0.0000 'International Tables Vol C Tables 4.2.6.8 and 6.1.1.4'
N N 0.0061 0.0033 'International Tables Vol C Tables 4.2.6.8 and 6.1.1.4'
O O 0.0106 0.0060 'International Tables Vol C Tables 4.2.6.8 and 6.1.1.4'
Co Co 0.3494 0.9721 'International Tables Vol C Tables 4.2.6.8 and 6.1.1.4'

loop_
_geom_angle_atom_site_label_1
_geom_angle_atom_site_label_2
_geom_angle_atom_site_label_3
_geom_angle
_geom_angle_site_symmetry_1
_geom_angle_site_symmetry_3
O4 Co1 O4 180.0 . 2
O4 Co1 O5 91.48(11) . .
O4 Co1 O5 88.52(11) 2 .
O4 Co1 O5 88.52(11) . 2
O4 Co1 O5 91.48(11) 2 2
O5 Co1 O5 180.00(13) . 2
O4 Co1 N1 90.27(9) . .
O4 Co1 N1 89.73(9) 2 .
O5 Co1 N1 88.96(9) . .
O5 Co1 N1 91.04(9) 2 .
O4 Co1 N1 89.73(9) . 2
O4 Co1 N1 90.27(9) 2 2
O5 Co1 N1 91.04(9) . 2
O5 Co1 N1 88.96(9) 2 2
N1 Co1 N1 180.0 . 2
Co1 O4 H4C 109.5 . .
Co1 O4 H4B 121(3) . .
H4C O4 H4B 129.5 . .
Co1 O5 H5C 109.5 . .
Co1 O5 H5B 126(3) . .
H5C O5 H5B 117.9 . .
C5 N1 C1 117.7(2) . .
C5 N1 Co1 120.07(18) . .
C1 N1 Co1 122.18(19) . .
O1 N4 O2 121.1(3) . .
O1 N4 O3 120.4(3) . .
O2 N4 O3 118.5(3) . .
N1 C5 C4 123.9(3) . .
N1 C5 H5A 118.1 . .
C4 C5 H5A 118.1 . .
N3 C6 N2 112.0(3) . .
N3 C6 C4 124.9(3) . .
N2 C6 C4 123.1(2) . .
N1 C1 C2 122.5(3) . .
N1 C1 H1A 118.7 . .
C2 C1 H1A 118.7 . .
C2 C3 C4 119.5(3) . .
C2 C3 H3A 120.3 . .
C4 C3 H3A 120.3 . .
C5 C4 C3 117.1(3) . .
C5 C4 C6 122.0(3) . .
C3 C4 C6 120.9(2) . .
C3 C2 C1 119.3(3) . .
C3 C2 H2A 120.4 . .
C1 C2 H2A 120.4 . .
C6 N2 C12 107.6(2) . .
C6 N2 H2B 126.2 . .
C12 N2 H2B 126.2 . .
C6 N3 C7 105.4(2) . .
N2 C12 C7 105.3(3) . .
N2 C12 C11 131.6(3) . .
C7 C12 C11 123.1(3) . .
N3 C7 C12 109.8(3) . .
N3 C7 C8 130.1(3) . .
C12 C7 C8 120.2(3) . .
C10 C11 C12 115.5(4) . .
C10 C11 H11A 122.2 . .
C12 C11 H11A 122.2 . .
C9 C8 C7 117.1(4) . .
C9 C8 H8A 121.5 . .
C7 C8 H8A 121.5 . .
C11 C10 C9 122.2(4) . .
C11 C10 H10A 118.9 . .
C9 C10 H10A 118.9 . .
C8 C9 C10 122.0(4) . .
C8 C9 H9A 119.0 . .
C10 C9 H9A 119.0 . .
H62 O6 H61 107(5) . .
H71 O7 H72 103(4) . .

loop_
_geom_bond_atom_site_label_1
_geom_bond_atom_site_label_2
_geom_bond_distance
_geom_bond_site_symmetry_2
Co1 O4 2.068(2) .
Co1 O4 2.068(2) 2
Co1 O5 2.073(2) .
Co1 O5 2.073(2) 2
Co1 N1 2.172(2) .
Co1 N1 2.172(2) 2
O4 H4C 0.8200 .
O4 H4B 0.76(4) .
O5 H5C 0.8200 .
O5 H5B 0.73(4) .
N1 C5 1.331(4) .
N1 C1 1.340(4) .
N4 O1 1.223(4) .
N4 O2 1.230(4) .
N4 O3 1.234(4) .
C5 C4 1.388(4) .
C5 H5A 0.9300 .
C6 N3 1.316(3) .
C6 N2 1.362(4) .
C6 C4 1.460(4) .
C1 C2 1.378(4) .
C1 H1A 0.9300 .
C3 C2 1.369(4) .
C3 C4 1.395(4) .
C3 H3A 0.9300 .
C2 H2A 0.9300 .
N2 C12 1.372(4) .
N2 H2B 0.8600 .
N3 C7 1.387(4) .
C12 C7 1.389(4) .
C12 C11 1.400(5) .
C7 C8 1.393(4) .
C11 C10 1.376(5) .
C11 H11A 0.9300 .
C8 C9 1.381(6) .
C8 H8A 0.9300 .
C10 C9 1.390(6) .
C10 H10A 0.9300 .
C9 H9A 0.9300 .
O6 H62 0.74(5) .
O6 H61 0.83(5) .
O7 H71 0.851(19) .
O7 H72 0.825(19) .

loop_
_geom_hbond_atom_site_label_D
_geom_hbond_atom_site_label_H
_geom_hbond_atom_site_label_A
_geom_hbond_distance_DH
_geom_hbond_distance_HA
_geom_hbond_distance_DA
_geom_hbond_angle_DHA
_geom_hbond_site_symmetry_A
O4 H4C O6 0.82 1.86 2.668(4) 168.5 .
O5 H5C O7 0.82 1.96 2.722(3) 153.2 2_655
N2 H2B O2 0.86 2.02 2.859(4) 165.3 2_655
O4 H4B O3 0.76(4) 2.03(4) 2.777(4) 171(4) .
O5 H5B O7 0.73(4) 2.04(4) 2.753(4) 168(4) .
O6 H62 O3 0.74(5) 2.20(5) 2.919(5) 165(5) 2_565
O6 H61 O2 0.83(5) 2.05(5) 2.868(5) 168(5) 1_455
O7 H71 N3 0.851(19) 1.93(2) 2.771(3) 169(4) 1_556

loop_
_geom_torsion_atom_site_label_1
_geom_torsion_atom_site_label_2
_geom_torsion_atom_site_label_3
_geom_torsion_atom_site_label_4
_geom_torsion
_geom_torsion_site_symmetry_1
O4 Co1 N1 C5 141.4(2) .
O4 Co1 N1 C5 -38.6(2) 2
O5 Co1 N1 C5 49.9(2) .
O5 Co1 N1 C5 -130.1(2) 2
N1 Co1 N1 C5 -47(51) 2
O4 Co1 N1 C1 -39.5(2) .
O4 Co1 N1 C1 140.5(2) 2
O5 Co1 N1 C1 -130.9(2) .
O5 Co1 N1 C1 49.1(2) 2
N1 Co1 N1 C1 132(51) 2
C1 N1 C5 C4 0.9(4) .
Co1 N1 C5 C4 -179.9(2) .
C5 N1 C1 C2 0.1(4) .
Co1 N1 C1 C2 -179.1(2) .
N1 C5 C4 C3 -1.2(4) .
N1 C5 C4 C6 179.0(3) .
C2 C3 C4 C5 0.6(4) .
C2 C3 C4 C6 -179.6(3) .
N3 C6 C4 C5 165.7(3) .
N2 C6 C4 C5 -14.5(4) .
N3 C6 C4 C3 -14.0(4) .
N2 C6 C4 C3 165.8(3) .
C4 C3 C2 C1 0.3(5) .
N1 C1 C2 C3 -0.7(5) .
N3 C6 N2 C12 -0.1(3) .
C4 C6 N2 C12 -180.0(3) .
N2 C6 N3 C7 0.4(3) .
C4 C6 N3 C7 -179.8(3) .
C6 N2 C12 C7 -0.2(3) .
C6 N2 C12 C11 179.7(3) .
C6 N3 C7 C12 -0.4(3) .
C6 N3 C7 C8 179.8(3) .
N2 C12 C7 N3 0.4(3) .
C11 C12 C7 N3 -179.5(3) .
N2 C12 C7 C8 -179.8(3) .
C11 C12 C7 C8 0.3(5) .
N2 C12 C11 C10 -179.3(3) .
C7 C12 C11 C10 0.5(5) .
N3 C7 C8 C9 179.0(4) .
C12 C7 C8 C9 -0.8(5) .
C12 C11 C10 C9 -0.9(6) .
C7 C8 C9 C10 0.4(6) .
C11 C10 C9 C8 0.5(7) .
